data_7224361
loop_
_publ_author_name
'Mocilac, P.'
'Gallagher, J. F.'

_publ_section_title
;
 Halogenated tennimides and trezimides: impact of halogen bonding and
 solvent role on porous network formation and inclusion
;
_journal_issue 13
_journal_name_full CrystEngComm
_journal_page_first 2375
_journal_paper_doi 10.1039/C5CE02052B
_journal_volume 18
_journal_year 2016
_chemical_formula_moiety 'C52 H28 Cl4 N8 O8, 0.305(C2 H4 Cl4)'
_chemical_formula_sum 'C52.61 H29.22 Cl5.22 N8 O8'
_chemical_formula_weight 1086.43
_chemical_name_common 'ClIO4 dichloromethane solvate'
_space_group_crystal_system orthorhombic
_space_group_IT_number 56
_space_group_name_Hall '-P 2ab 2ac'
_space_group_name_H-M_alt 'P c c n'
_symmetry_space_group_name_Hall '-P 2ab 2ac'
_symmetry_space_group_name_H-M 'P c c n'
_atom_sites_solution_hydrogens geom
_atom_sites_solution_primary direct
_atom_sites_solution_secondary geom
_audit_block_doi 10.5517/cc14n9ps
_audit_creation_method SHELXL-2014/7
_audit_update_record
;
2015-04-28 deposited with the CCDC.
2016-02-22 downloaded from the CCDC.
;
_cell_angle_alpha 90
_cell_angle_beta 90
_cell_angle_gamma 90
_cell_formula_units_Z 4
_cell_length_a 13.6868(9)
_cell_length_b 19.0571(11)
_cell_length_c 19.0700(11)
_cell_measurement_reflns_used 2750
_cell_measurement_temperature 294(2)
_cell_measurement_theta_max 70.30
_cell_measurement_theta_min 3.22
_cell_volume 4974.0(5)
_computing_cell_refinement
;
CrysAlisPro, Agilent Technologies,
Version 1.171.34.49 (release 20-01-2011 CrysAlis171 .NET)
(compiled Jan 20 2011,15:58:25)
;
_computing_data_collection
;
CrysAlisPro, Agilent Technologies,
Version 1.171.34.49 (release 20-01-2011 CrysAlis171 .NET)
(compiled Jan 20 2011,15:58:25)
;
_computing_data_reduction
;
CrysAlisPro, Agilent Technologies,
Version 1.171.34.49 (release 20-01-2011 CrysAlis171 .NET)
(compiled Jan 20 2011,15:58:25)
;
_computing_molecular_graphics 'PLATON (Spek, 2009)'
_computing_publication_material SHELXL-14/6
_computing_structure_solution 'SHELXS-14/6 (Sheldrick, 2014)'
_diffrn_ambient_temperature 294(2)
_diffrn_measured_fraction_theta_full 0.995
_diffrn_measured_fraction_theta_max 0.836
_diffrn_measurement_device_type 'Xcalibur, Sapphire3, Gemini Ultra'
_diffrn_measurement_method '\w scans'
_diffrn_radiation_monochromator Mirror
_diffrn_radiation_type CuK\a
_diffrn_radiation_wavelength 1.54184
_diffrn_reflns_av_R_equivalents 0.0701
_diffrn_reflns_av_unetI/netI 0.0379
_diffrn_reflns_Laue_measured_fraction_full 0.995
_diffrn_reflns_Laue_measured_fraction_max 0.836
_diffrn_reflns_limit_h_max 13
_diffrn_reflns_limit_h_min -15
_diffrn_reflns_limit_k_max 20
_diffrn_reflns_limit_k_min -21
_diffrn_reflns_limit_l_max 21
_diffrn_reflns_limit_l_min -21
_diffrn_reflns_number 27344
_diffrn_reflns_point_group_measured_fraction_full 0.995
_diffrn_reflns_point_group_measured_fraction_max 0.836
_diffrn_reflns_theta_full 62.500
_diffrn_reflns_theta_max 70.335
_diffrn_reflns_theta_min 3.977
_diffrn_source 'Enhance Ultra (Cu) X-ray Source'
_diffrn_standards_decay_% 1
_diffrn_standards_interval_time 60
_diffrn_standards_number 2750
_exptl_absorpt_coefficient_mu 3.308
_exptl_absorpt_correction_T_max 0.894
_exptl_absorpt_correction_T_min 0.581
_exptl_absorpt_correction_type analytical
_exptl_absorpt_process_details '(ABSFAC, Clark and Reid, 1998)'
_exptl_crystal_colour Colourless
_exptl_crystal_density_diffrn 1.451
_exptl_crystal_description Block
_exptl_crystal_F_000 2214.5
_exptl_crystal_recrystallization_method 'Re-crystallisation from solvent: dichloromethane'
_exptl_crystal_size_max 0.340
_exptl_crystal_size_mid 0.120
_exptl_crystal_size_min 0.095
_refine_diff_density_max 0.256
_refine_diff_density_min -0.254
_refine_diff_density_rms 0.044
_refine_ls_extinction_coef 0.00031(7)
_refine_ls_extinction_expression Fc^*^=kFc[1+0.001xFc^2^\l^3^/sin(2\q)]^-1/4^
_refine_ls_extinction_method 'SHELXL-2014/7 (Sheldrick 2014)'
_refine_ls_goodness_of_fit_ref 1.044
_refine_ls_hydrogen_treatment constr
_refine_ls_matrix_type full
_refine_ls_number_parameters 407
_refine_ls_number_reflns 3977
_refine_ls_number_restraints 24
_refine_ls_restrained_S_all 1.044
_refine_ls_R_factor_all 0.0845
_refine_ls_R_factor_gt 0.0553
_refine_ls_shift/su_max 0.000
_refine_ls_shift/su_mean 0.000
_refine_ls_structure_factor_coef Fsqd
_refine_ls_weighting_details 'w=1/[\s^2^(Fo^2^)+(0.0811P)^2^+1.338P] where P=(Fo^2^+2Fc^2^)/3'
_refine_ls_weighting_scheme calc
_refine_ls_wR_factor_gt 0.1458
_refine_ls_wR_factor_ref 0.1723
_reflns_Friedel_coverage 0.000
_reflns_number_gt 2658
_reflns_number_total 3977
_reflns_threshold_expression 'I > 2\s(I)'
_cod_data_source_file c5ce02052b2.cif
_cod_data_source_block 14-029
_cod_depositor_comments 'Adding full bibliography for 7224352--7224361.cif.'
_cod_database_code 7224361
_shelx_shelxl_version_number 2014/7
_shelx_space_group_comment
;
The symmetry employed for this shelxl refinement is uniquely defined
by the following loop, which should always be used as a source of
symmetry information in preference to the above space-group names.
They are only intended as comments.
;
_shelx_estimated_absorpt_t_min 0.399
_shelx_estimated_absorpt_t_max 0.744

loop_
_space_group_symop_operation_xyz
'x, y, z'
'-x+1/2, -y+1/2, z'
'-x, y+1/2, -z+1/2'
'x+1/2, -y, -z+1/2'
'-x, -y, -z'
'x-1/2, y-1/2, -z'
'x, -y-1/2, z-1/2'
'-x-1/2, y, z-1/2'

loop_
_atom_site_label
_atom_site_type_symbol
_atom_site_fract_x
_atom_site_fract_y
_atom_site_fract_z
_atom_site_U_iso_or_equiv
_atom_site_adp_type
_atom_site_occupancy
_atom_site_site_symmetry_order
_atom_site_calc_flag
_atom_site_refinement_flags_posn
_atom_site_refinement_flags_adp
_atom_site_refinement_flags_occupancy
_atom_site_disorder_assembly
_atom_site_disorder_group
Cl14 Cl 0.88105(11) -0.01542(6) -0.11415(6) 0.1007(5) Uani 1 1 d . . . . .
Cl24 Cl 0.36309(11) 0.14570(10) 0.29234(9) 0.1362(7) Uani 1 1 d . . . . .
O1 O 0.9701(3) 0.30917(16) -0.10236(16) 0.1244(15) Uani 1 1 d . . . . .
C1 C 0.9506(3) 0.31732(18) -0.04196(19) 0.0710(10) Uani 1 1 d . . . . .
N1 N 0.9595(2) 0.26001(14) 0.00621(14) 0.0604(7) Uani 1 1 d D . . . .
O2 O 1.0615(2) 0.32336(14) 0.07439(17) 0.0905(9) Uani 1 1 d . . . . .
C2 C 1.0148(3) 0.26950(18) 0.0667(2) 0.0655(9) Uani 1 1 d . . . . .
O3 O 0.8242(2) 0.0911(2) 0.28865(15) 0.1076(11) Uani 1 1 d . . . . .
C3 C 0.8345(3) 0.1065(2) 0.22788(19) 0.0669(9) Uani 1 1 d . . . . .
N2 N 0.7542(2) 0.09772(14) 0.18048(14) 0.0598(7) Uani 1 1 d D . . . .
O4 O 0.8460(2) 0.02095(16) 0.11903(18) 0.0967(10) Uani 1 1 d . . . . .
C4 C 0.7708(3) 0.05449(17) 0.12230(19) 0.0649(9) Uani 1 1 d . . . . .
C11 C 0.8004(3) 0.44471(16) 0.06429(18) 0.0606(9) Uani 1 1 d . . . . .
C12 C 0.8495(3) 0.38401(16) 0.04468(17) 0.0580(8) Uani 1 1 d . . . . .
H12 H 0.8428 0.3435 0.0715 0.070 Uiso 1 1 calc R U . . .
C13 C 0.9083(3) 0.38330(16) -0.01442(18) 0.0614(9) Uani 1 1 d . . . . .
C14 C 0.9203(3) 0.44410(18) -0.05366(19) 0.0707(10) Uani 1 1 d . . . . .
H14 H 0.9598 0.4439 -0.0933 0.085 Uiso 1 1 calc R U . . .
C15 C 0.8729(3) 0.50514(19) -0.0332(2) 0.0769(11) Uani 1 1 d . . . . .
H15 H 0.8818 0.5463 -0.0587 0.092 Uiso 1 1 calc R U . . .
C16 C 0.8130(3) 0.50499(18) 0.0243(2) 0.0724(11) Uani 1 1 d . . . . .
H16 H 0.7803 0.5459 0.0368 0.087 Uiso 1 1 calc R U . . .
C11A C 0.9438(13) 0.1917(6) -0.0221(10) 0.060(9) Uani 0.5 1 d D . P A -1
N12A N 0.8560(11) 0.1815(5) -0.0476(8) 0.059(5) Uani 0.5 1 d D . P A -1
C13A C 0.8333(13) 0.1205(8) -0.0753(13) 0.079(9) Uani 0.5 1 d D . P A -1
H13A H 0.7733 0.1148 -0.0975 0.095 Uiso 0.5 1 calc R U P A -1
C14A C 0.8980(13) 0.0647(13) -0.0717(13) 0.052(5) Uani 0.5 1 d D . P A -1
C15A C 0.9933(14) 0.0782(7) -0.0516(10) 0.067(7) Uani 0.5 1 d D . P A -1
H15A H 1.0400 0.0429 -0.0549 0.081 Uiso 0.5 1 calc R U P A -1
C16A C 1.0201(17) 0.1439(8) -0.0265(17) 0.066(7) Uani 0.5 1 d D . P A -1
H16A H 1.0839 0.1549 -0.0137 0.079 Uiso 0.5 1 calc R U P A -1
C11B C 0.9376(13) 0.1919(6) -0.0233(9) 0.055(9) Uani 0.5 1 d D . P A -2
N12B N 1.0087(13) 0.1457(8) -0.0185(14) 0.063(6) Uani 0.5 1 d D . P A -2
C13B C 0.9952(12) 0.0838(9) -0.0473(10) 0.083(9) Uani 0.5 1 d D . P A -2
H13B H 1.0432 0.0497 -0.0416 0.099 Uiso 0.5 1 calc R U P A -2
C14B C 0.9125(12) 0.0671(13) -0.0856(13) 0.059(6) Uani 0.5 1 d D . P A -2
C15B C 0.8344(14) 0.1136(7) -0.0818(10) 0.060(6) Uani 0.5 1 d D . P A -2
H15B H 0.7736 0.1005 -0.0993 0.072 Uiso 0.5 1 calc R U P A -2
C16B C 0.8465(15) 0.1794(9) -0.0519(12) 0.075(8) Uani 0.5 1 d D . P A -2
H16B H 0.7968 0.2126 -0.0511 0.089 Uiso 0.5 1 calc R U P A -2
C21 C 1.0122(2) 0.21548(17) 0.12248(17) 0.0573(8) Uani 1 1 d . . . . .
C22 C 0.9269(3) 0.18097(17) 0.14108(17) 0.0565(8) Uani 1 1 d . . . . .
H22 H 0.8709 0.1865 0.1140 0.068 Uiso 1 1 calc R U . . .
C23 C 0.9249(3) 0.13795(17) 0.20038(17) 0.0569(8) Uani 1 1 d . . . . .
C24 C 1.0101(3) 0.12873(19) 0.23884(19) 0.0663(9) Uani 1 1 d . . . . .
H24 H 1.0095 0.1002 0.2784 0.080 Uiso 1 1 calc R U . . .
C25 C 1.0952(3) 0.1613(2) 0.2192(2) 0.0737(10) Uani 1 1 d . . . . .
H25 H 1.1524 0.1534 0.2443 0.088 Uiso 1 1 calc R U . . .
C26 C 1.0957(3) 0.2059(2) 0.1618(2) 0.0698(10) Uani 1 1 d . . . . .
H26 H 1.1527 0.2295 0.1497 0.084 Uiso 1 1 calc R U . . .
C21A C 0.6581(2) 0.10809(17) 0.20836(18) 0.0592(9) Uani 1 1 d D . . . .
N22A N 0.5914(3) 0.05659(18) 0.20143(19) 0.0836(10) Uani 1 1 d . . . . .
C23A C 0.5006(3) 0.0692(2) 0.2274(3) 0.0858(12) Uani 1 1 d . . . . .
H23A H 0.4526 0.0349 0.2230 0.103 Uiso 1 1 calc R U . . .
C24A C 0.4783(3) 0.1314(2) 0.2601(2) 0.0787(12) Uani 1 1 d . . . . .
C25A C 0.5497(3) 0.1808(2) 0.2672(2) 0.0796(12) Uani 1 1 d . . . . .
H25A H 0.5365 0.2223 0.2910 0.096 Uiso 1 1 calc R U . . .
C26A C 0.6403(3) 0.16978(18) 0.23968(19) 0.0623(9) Uani 1 1 d . . . . .
H26A H 0.6885 0.2041 0.2425 0.075 Uiso 1 1 calc R U . . .
Cl1S Cl 0.1813(5) 0.3097(4) -0.0944(4) 0.166(2) Uani 0.305 1 d D . P . .
C1S C 0.272(2) 0.2707(17) -0.0548(15) 0.188(18) Uani 0.305 1 d D . P . .
H1S1 H 0.2616 0.3000 -0.0958 0.225 Uiso 0.305 1 calc R U P . .
H1S2 H 0.3399 0.2580 -0.0509 0.225 Uiso 0.305 1 calc R U P . .
Cl2S Cl 0.2575(6) 0.2036(5) -0.0047(5) 0.195(4) Uani 0.305 1 d D . P . .

loop_
_atom_site_aniso_label
_atom_site_aniso_U_11
_atom_site_aniso_U_22
_atom_site_aniso_U_33
_atom_site_aniso_U_23
_atom_site_aniso_U_13
_atom_site_aniso_U_12
Cl14 0.1459(11) 0.0660(7) 0.0903(8) -0.0263(5) 0.0154(7) -0.0098(6)
Cl24 0.0937(9) 0.1883(16) 0.1267(12) 0.0466(11) 0.0368(8) 0.0458(9)
O1 0.247(5) 0.0683(19) 0.0581(18) 0.0094(13) 0.047(2) 0.013(2)
C1 0.107(3) 0.053(2) 0.052(2) 0.0082(16) 0.012(2) -0.0013(19)
N1 0.084(2) 0.0429(16) 0.0543(17) 0.0016(12) 0.0064(15) 0.0006(14)
O2 0.106(2) 0.0638(17) 0.102(2) 0.0079(15) -0.0184(18) -0.0213(15)
C2 0.080(2) 0.051(2) 0.066(2) 0.0003(16) 0.0043(19) -0.0024(18)
O3 0.088(2) 0.176(3) 0.0586(17) 0.0406(19) 0.0003(15) -0.004(2)
C3 0.072(2) 0.076(2) 0.053(2) 0.0119(17) -0.0001(17) 0.0106(18)
N2 0.0645(17) 0.0562(16) 0.0586(16) 0.0045(13) 0.0021(14) 0.0036(13)
O4 0.094(2) 0.0772(19) 0.118(3) -0.0206(17) -0.0053(18) 0.0308(16)
C4 0.076(2) 0.0453(18) 0.074(2) -0.0013(16) 0.0038(19) 0.0059(17)
C11 0.075(2) 0.0450(18) 0.062(2) 0.0001(15) -0.0118(17) 0.0013(16)
C12 0.079(2) 0.0429(17) 0.0522(19) 0.0018(14) -0.0065(17) -0.0006(15)
C13 0.085(2) 0.0462(18) 0.053(2) 0.0025(14) -0.0024(18) -0.0023(16)
C14 0.100(3) 0.053(2) 0.060(2) 0.0125(16) -0.001(2) -0.0147(19)
C15 0.109(3) 0.047(2) 0.074(3) 0.0141(17) -0.007(2) -0.011(2)
C16 0.098(3) 0.0426(18) 0.076(3) 0.0062(16) -0.016(2) 0.0008(18)
C11A 0.054(13) 0.071(17) 0.054(13) 0.027(9) 0.002(9) -0.001(10)
N12A 0.093(12) 0.022(6) 0.063(10) -0.010(6) 0.001(8) 0.017(6)
C13A 0.057(11) 0.103(19) 0.078(14) -0.001(12) 0.008(9) 0.022(11)
C14A 0.071(7) 0.052(7) 0.034(11) 0.010(6) 0.025(6) 0.001(5)
C15A 0.115(17) 0.029(7) 0.058(10) -0.024(7) 0.019(9) 0.008(7)
C16A 0.076(11) 0.061(13) 0.061(9) 0.008(8) 0.010(9) 0.014(8)
C11B 0.09(2) 0.036(11) 0.038(11) -0.017(8) 0.010(11) 0.002(11)
N12B 0.060(7) 0.057(10) 0.072(11) -0.013(7) 0.011(6) -0.004(6)
C13B 0.049(9) 0.102(18) 0.098(16) 0.032(12) -0.001(8) 0.022(9)
C14B 0.101(11) 0.052(8) 0.024(8) -0.010(6) 0.028(7) -0.003(8)
C15B 0.100(15) 0.037(8) 0.043(7) -0.006(6) -0.003(7) -0.022(8)
C16B 0.052(9) 0.111(19) 0.061(13) 0.015(11) -0.002(8) -0.012(10)
C21 0.065(2) 0.0556(19) 0.0516(18) -0.0057(15) 0.0044(16) 0.0018(16)
C22 0.066(2) 0.0528(18) 0.0511(19) -0.0018(15) -0.0020(15) 0.0082(16)
C23 0.066(2) 0.0553(19) 0.0498(19) 0.0009(14) 0.0020(16) 0.0073(15)
C24 0.080(3) 0.069(2) 0.050(2) -0.0011(16) -0.0059(18) 0.0093(19)
C25 0.070(2) 0.084(3) 0.067(2) 0.000(2) -0.011(2) 0.010(2)
C26 0.069(2) 0.072(2) 0.068(2) -0.0088(19) 0.0000(19) -0.0042(18)
C21A 0.068(2) 0.053(2) 0.056(2) 0.0118(15) 0.0013(17) 0.0035(16)
N22A 0.094(2) 0.068(2) 0.089(2) 0.0070(17) 0.012(2) -0.0085(18)
C23A 0.071(3) 0.082(3) 0.105(3) 0.012(3) 0.014(2) -0.013(2)
C24A 0.076(3) 0.094(3) 0.066(2) 0.020(2) 0.009(2) 0.021(2)
C25A 0.100(3) 0.066(2) 0.073(3) 0.0010(19) -0.015(2) 0.020(2)
C26A 0.067(2) 0.0504(19) 0.069(2) 0.0011(16) -0.0059(18) 0.0075(16)
Cl1S 0.137(5) 0.191(7) 0.169(6) 0.016(5) 0.042(4) 0.004(4)
C1S 0.13(3) 0.28(6) 0.16(2) 0.06(3) -0.01(2) 0.01(3)
Cl2S 0.146(6) 0.200(7) 0.240(10) 0.016(7) -0.039(7) 0.019(5)

loop_
_atom_type_symbol
_atom_type_description
_atom_type_scat_dispersion_real
_atom_type_scat_dispersion_imag
_atom_type_scat_source
C C 0.0181 0.0091 'International Tables Vol C Tables 4.2.6.8 and 6.1.1.4'
H H 0.0000 0.0000 'International Tables Vol C Tables 4.2.6.8 and 6.1.1.4'
N N 0.0311 0.0180 'International Tables Vol C Tables 4.2.6.8 and 6.1.1.4'
O O 0.0492 0.0322 'International Tables Vol C Tables 4.2.6.8 and 6.1.1.4'
Cl Cl 0.3639 0.7018 'International Tables Vol C Tables 4.2.6.8 and 6.1.1.4'

loop_
_geom_angle_atom_site_label_1
_geom_angle_atom_site_label_2
_geom_angle_atom_site_label_3
_geom_angle
_geom_angle_site_symmetry_1
_geom_angle_site_symmetry_3
O1 C1 N1 120.1(3) . .
O1 C1 C13 122.7(3) . .
N1 C1 C13 117.0(3) . .
C2 N1 C11A 121.0(8) . .
C2 N1 C1 118.6(3) . .
C11A N1 C1 116.1(8) . .
C2 N1 C11B 123.5(8) . .
C1 N1 C11B 114.7(8) . .
O2 C2 N1 119.6(3) . .
O2 C2 C21 120.8(3) . .
N1 C2 C21 119.5(3) . .
O3 C3 N2 119.3(4) . .
O3 C3 C23 122.7(4) . .
N2 C3 C23 117.9(3) . .
C4 N2 C3 116.3(3) . .
C4 N2 C21A 121.6(3) . .
C3 N2 C21A 117.0(3) . .
O4 C4 N2 119.2(4) . .
O4 C4 C11 121.9(3) . 2_655
N2 C4 C11 118.7(3) . 2_655
C12 C11 C16 118.7(4) . .
C12 C11 C4 122.0(3) . 2_655
C16 C11 C4 119.0(3) . 2_655
C13 C12 C11 120.5(3) . .
C13 C12 H12 119.7 . .
C11 C12 H12 119.7 . .
C12 C13 C14 119.9(3) . .
C12 C13 C1 121.6(3) . .
C14 C13 C1 118.1(3) . .
C15 C14 C13 119.5(4) . .
C15 C14 H14 120.2 . .
C13 C14 H14 120.2 . .
C16 C15 C14 120.2(3) . .
C16 C15 H15 119.9 . .
C14 C15 H15 119.9 . .
C15 C16 C11 121.0(4) . .
C15 C16 H16 119.5 . .
C11 C16 H16 119.5 . .
N12A C11A C16A 124.7(11) . .
N12A C11A N1 114.5(11) . .
C16A C11A N1 120.6(12) . .
C11A N12A C13A 119.9(11) . .
N12A C13A C14A 120.5(19) . .
N12A C13A H13A 119.7 . .
C14A C13A H13A 119.7 . .
C15A C14A C13A 118(2) . .
C15A C14A Cl14 114.7(13) . .
C13A C14A Cl14 124.4(15) . .
C14A C15A C16A 120.9(18) . .
C14A C15A H15A 119.6 . .
C16A C15A H15A 119.6 . .
C11A C16A C15A 114.4(15) . .
C11A C16A H16A 122.8 . .
C15A C16A H16A 122.8 . .
N12B C11B C16B 125.4(11) . .
N12B C11B N1 114.9(12) . .
C16B C11B N1 119.7(12) . .
C13B N12B C11B 117.9(12) . .
N12B C13B C14B 122.8(17) . .
N12B C13B H13B 118.6 . .
C14B C13B H13B 118.6 . .
C13B C14B C15B 117(2) . .
C13B C14B Cl14 125.5(16) . .
C15B C14B Cl14 114.0(13) . .
C16B C15B C14B 120.3(19) . .
C16B C15B H15B 119.8 . .
C14B C15B H15B 119.8 . .
C11B C16B C15B 115.3(15) . .
C11B C16B H16B 122.4 . .
C15B C16B H16B 122.4 . .
C26 C21 C22 119.7(3) . .
C26 C21 C2 117.6(3) . .
C22 C21 C2 122.3(3) . .
C21 C22 C23 120.1(3) . .
C21 C22 H22 119.9 . .
C23 C22 H22 119.9 . .
C24 C23 C22 119.0(3) . .
C24 C23 C3 117.8(3) . .
C22 C23 C3 123.0(3) . .
C25 C24 C23 120.8(3) . .
C25 C24 H24 119.6 . .
C23 C24 H24 119.6 . .
C24 C25 C26 119.8(4) . .
C24 C25 H25 120.1 . .
C26 C25 H25 120.1 . .
C21 C26 C25 120.5(4) . .
C21 C26 H26 119.8 . .
C25 C26 H26 119.8 . .
C26A C21A N22A 124.1(3) . .
C26A C21A N2 116.9(3) . .
N22A C21A N2 119.0(3) . .
C21A N22A C23A 117.1(4) . .
N22A C23A C24A 121.4(4) . .
N22A C23A H23A 119.3 . .
C24A C23A H23A 119.3 . .
C25A C24A C23A 118.7(4) . .
C25A C24A Cl24 121.0(4) . .
C23A C24A Cl24 120.3(4) . .
C26A C25A C24A 120.6(4) . .
C26A C25A H25A 119.7 . .
C24A C25A H25A 119.7 . .
C21A C26A C25A 118.1(4) . .
C21A C26A H26A 120.9 . .
C25A C26A H26A 120.9 . .
Cl2S C1S Cl2S 78.6(17) 2 .
C1S C1S Cl1S 85(3) 2 .
Cl2S C1S Cl1S 86(2) 2 .
Cl2S C1S Cl1S 123.3(17) . .
Cl2S C1S Cl1S 67.7(13) . 2
Cl1S C1S Cl1S 117.4(19) . 2
C1S C1S H1S1 112.2 2 .
Cl2S C1S H1S1 112.2 2 .
Cl2S C1S H1S1 157.0 . .
Cl1S C1S H1S1 101.5 2 .
C1S C1S H1S2 112.2 2 .
Cl2S C1S H1S2 112.2 2 .
Cl2S C1S H1S2 82.6 . .
Cl1S C1S H1S2 151.9 . .
Cl1S C1S H1S2 58.7 2 .
H1S1 C1S H1S2 109.8 . .
C1S Cl2S Cl1S 61.5(13) . 2
Cl2S Cl2S Cl1S 100.4(5) 2 2

loop_
_geom_bond_atom_site_label_1
_geom_bond_atom_site_label_2
_geom_bond_distance
_geom_bond_site_symmetry_2
Cl14 C14B 1.72(2) .
Cl14 C14A 1.74(3) .
Cl24 C24A 1.714(4) .
O1 C1 1.193(4) .
C1 N1 1.432(4) .
C1 C13 1.481(5) .
N1 C2 1.392(5) .
N1 C11A 1.425(9) .
N1 C11B 1.446(7) .
O2 C2 1.218(4) .
C2 C21 1.480(5) .
O3 C3 1.203(4) .
C3 N2 1.433(5) .
C3 C23 1.472(5) .
N2 C4 1.400(4) .
N2 C21A 1.433(4) .
O4 C4 1.213(4) .
C4 C11 1.475(5) 2_655
C11 C12 1.389(5) .
C11 C16 1.390(5) .
C11 C4 1.475(5) 2_655
C12 C13 1.385(5) .
C12 H12 0.9300 .
C13 C14 1.389(5) .
C14 C15 1.388(5) .
C14 H14 0.9300 .
C15 C16 1.369(6) .
C15 H15 0.9300 .
C16 H16 0.9300 .
C11A N12A 1.312(9) .
C11A C16A 1.389(10) .
N12A C13A 1.313(9) .
C13A C14A 1.387(9) .
C13A H13A 0.9300 .
C14A C15A 1.384(9) .
C15A C16A 1.389(10) .
C15A H15A 0.9300 .
C16A H16A 0.9300 .
C11B N12B 1.315(9) .
C11B C16B 1.382(9) .
N12B C13B 1.315(9) .
C13B C14B 1.385(9) .
C13B H13B 0.9300 .
C14B C15B 1.390(9) .
C15B C16B 1.387(10) .
C15B H15B 0.9300 .
C16B H16B 0.9300 .
C21 C26 1.379(5) .
C21 C22 1.385(5) .
C22 C23 1.397(5) .
C22 H22 0.9300 .
C23 C24 1.389(5) .
C24 C25 1.371(6) .
C24 H24 0.9300 .
C25 C26 1.387(6) .
C25 H25 0.9300 .
C26 H26 0.9300 .
C21A C26A 1.341(5) .
C21A N22A 1.346(5) .
N22A C23A 1.360(5) .
C23A C24A 1.374(6) .
C23A H23A 0.9300 .
C24A C25A 1.364(6) .
C25A C26A 1.363(6) .
C25A H25A 0.9300 .
C26A H26A 0.9300 .
Cl1S C1S 1.63(2) .
C1S C1S 0.98(6) 2
C1S Cl2S 1.15(3) 2
C1S Cl2S 1.61(2) .
C1S Cl1S 1.83(4) 2
C1S H1S1 0.9700 .
C1S H1S2 0.9700 .
Cl2S Cl2S 1.78(2) 2
Cl2S Cl1S 1.922(13) 2

loop_
_geom_hbond_atom_site_label_D
_geom_hbond_atom_site_label_H
_geom_hbond_atom_site_label_A
_geom_hbond_distance_DH
_geom_hbond_distance_HA
_geom_hbond_distance_DA
_geom_hbond_angle_DHA
_geom_hbond_site_symmetry_A
_geom_hbond_publ_flag
C13B H13B O4 0.93 2.51 3.252(14) 137 5_755 yes
C12 H12 N1 0.93 2.57 2.896(4) 101 . yes

loop_
_geom_torsion_atom_site_label_1
_geom_torsion_atom_site_label_2
_geom_torsion_atom_site_label_3
_geom_torsion_atom_site_label_4
_geom_torsion
_geom_torsion_site_symmetry_1
_geom_torsion_site_symmetry_4
O1 C1 N1 C2 126.9(5) . .
C13 C1 N1 C2 -58.5(5) . .
O1 C1 N1 C11A -30.1(10) . .
C13 C1 N1 C11A 144.5(9) . .
O1 C1 N1 C11B -33.6(10) . .
C13 C1 N1 C11B 141.1(9) . .
C11A N1 C2 O2 149.1(10) . .
C1 N1 C2 O2 -6.8(5) . .
C11B N1 C2 O2 151.8(10) . .
C11A N1 C2 C21 -33.9(10) . .
C1 N1 C2 C21 170.2(3) . .
C11B N1 C2 C21 -31.1(10) . .
O3 C3 N2 C4 -122.7(4) . .
C23 C3 N2 C4 60.8(4) . .
O3 C3 N2 C21A 32.7(5) . .
C23 C3 N2 C21A -143.8(3) . .
C3 N2 C4 O4 8.3(5) . .
C21A N2 C4 O4 -145.8(4) . .
C3 N2 C4 C11 -167.1(3) . 2_655
C21A N2 C4 C11 38.8(4) . 2_655
C16 C11 C12 C13 -1.3(5) . .
C4 C11 C12 C13 173.3(3) 2_655 .
C11 C12 C13 C14 1.5(5) . .
C11 C12 C13 C1 -171.6(4) . .
O1 C1 C13 C12 152.3(5) . .
N1 C1 C13 C12 -22.2(6) . .
O1 C1 C13 C14 -21.0(7) . .
N1 C1 C13 C14 164.6(3) . .
C12 C13 C14 C15 -0.1(6) . .
C1 C13 C14 C15 173.2(4) . .
C13 C14 C15 C16 -1.4(6) . .
C14 C15 C16 C11 1.6(6) . .
C12 C11 C16 C15 -0.3(6) . .
C4 C11 C16 C15 -175.1(4) 2_655 .
C2 N1 C11A N12A 141.7(12) . .
C1 N1 C11A N12A -61.8(17) . .
C2 N1 C11A C16A -43.5(19) . .
C1 N1 C11A C16A 113.0(17) . .
C16A C11A N12A C13A 5(2) . .
N1 C11A N12A C13A 179.8(17) . .
C11A N12A C13A C14A 6(3) . .
N12A C13A C14A C15A -13(3) . .
N12A C13A C14A Cl14 -173.1(17) . .
C13A C14A C15A C16A 9(3) . .
Cl14 C14A C15A C16A 170.7(19) . .
N12A C11A C16A C15A -9(3) . .
N1 C11A C16A C15A 177(2) . .
C14A C15A C16A C11A 2(3) . .
C2 N1 C11B N12B -36.9(18) . .
C1 N1 C11B N12B 122.5(14) . .
C2 N1 C11B C16B 141.5(15) . .
C1 N1 C11B C16B -59(2) . .
C16B C11B N12B C13B 5(3) . .
N1 C11B N12B C13B -177(2) . .
C11B N12B C13B C14B 4(3) . .
N12B C13B C14B C15B -12(3) . .
N12B C13B C14B Cl14 -170.1(19) . .
C13B C14B C15B C16B 12(3) . .
Cl14 C14B C15B C16B 172.4(17) . .
N12B C11B C16B C15B -5(3) . .
N1 C11B C16B C15B 177.0(17) . .
C14B C15B C16B C11B -4(3) . .
O2 C2 C21 C26 -34.8(5) . .
N1 C2 C21 C26 148.3(3) . .
O2 C2 C21 C22 137.8(4) . .
N1 C2 C21 C22 -39.2(5) . .
C26 C21 C22 C23 1.6(5) . .
C2 C21 C22 C23 -170.8(3) . .
C21 C22 C23 C24 -2.0(5) . .
C21 C22 C23 C3 172.6(3) . .
O3 C3 C23 C24 21.4(6) . .
N2 C3 C23 C24 -162.2(3) . .
O3 C3 C23 C22 -153.2(4) . .
N2 C3 C23 C22 23.2(5) . .
C22 C23 C24 C25 0.1(5) . .
C3 C23 C24 C25 -174.8(4) . .
C23 C24 C25 C26 2.3(6) . .
C22 C21 C26 C25 0.8(5) . .
C2 C21 C26 C25 173.5(3) . .
C24 C25 C26 C21 -2.7(6) . .
C4 N2 C21A C26A -150.5(3) . .
C3 N2 C21A C26A 55.5(4) . .
C4 N2 C21A N22A 29.0(5) . .
C3 N2 C21A N22A -124.9(4) . .
C26A C21A N22A C23A 0.7(6) . .
N2 C21A N22A C23A -178.7(3) . .
C21A N22A C23A C24A -0.8(6) . .
N22A C23A C24A C25A -0.9(7) . .
N22A C23A C24A Cl24 180.0(3) . .
C23A C24A C25A C26A 2.8(6) . .
Cl24 C24A C25A C26A -178.1(3) . .
N22A C21A C26A C25A 1.0(6) . .
N2 C21A C26A C25A -179.4(3) . .
C24A C25A C26A C21A -2.8(6) . .
C1S C1S Cl2S Cl2S -113(4) 2 2
Cl1S C1S Cl2S Cl2S -77(3) . 2
Cl1S C1S Cl2S Cl2S 174(2) 2 2
C1S C1S Cl2S Cl1S 73(3) 2 2
Cl2S C1S Cl2S Cl1S -174(2) 2 2
Cl1S C1S Cl2S Cl1S 109(3) . 2
